data_2013815
loop_
_publ_author_name
'Baughman, Russell G.'
'Martin, Kenneth L.'
'Singh, Rajendra K.'
'Stoffer, James O.'

_publ_section_title
;
 2,4-Dinitrophenylhydrazones of 2,4-dihydroxybenzaldehyde,
 2,4-dihydroxyacetophenone and 2,4-dihydroxybenzophenone
;
_journal_issue 2
_journal_name_full 'Acta Crystallographica Section C'
_journal_page_first o103
_journal_page_last o106
_journal_paper_doi 10.1107/S0108270103027197
_journal_volume 60
_journal_year 2004
_chemical_formula_iupac 'C19 H14 N4 O6 , C4 H9 N O'
_chemical_formula_moiety 'C19 H14 N4 O6 , C4 H9 N O'
_chemical_formula_sum 'C23 H23 N5 O7'
_chemical_formula_weight 481.46
_chemical_name_common
;
4-{[(2,4-dinitrophenyl)hydrazono]phenylmethyl}benzene-1,3-diol
N,N-dimethylacetamide solvate
;
_chemical_name_systematic
;
2,4-dihydroxybenzophenone 2,4-dinitrophenylhydrazone N,N-dimethylformamide
solvate
;
_space_group_IT_number 2
_symmetry_cell_setting triclinic
_symmetry_space_group_name_Hall '-P 1'
_symmetry_space_group_name_H-M 'P -1'
_atom_sites_solution_hydrogens geom
_atom_sites_solution_primary direct
_atom_sites_solution_secondary difmap
_audit_creation_method SHELXL97
_cell_angle_alpha 100.380(10)
_cell_angle_beta 95.800(10)
_cell_angle_gamma 102.740(10)
_cell_formula_units_Z 2
_cell_length_a 7.8155(9)
_cell_length_b 11.549(2)
_cell_length_c 13.904(2)
_cell_measurement_reflns_used 50
_cell_measurement_temperature 293(2)
_cell_measurement_theta_max 20.7
_cell_measurement_theta_min 6.3
_cell_volume 1191.0(3)
_computing_cell_refinement 'P3/P4-PC Diffractometer Program'
_computing_data_collection 'P3/P4-PC Diffractometer Program (Siemens, 1991)'
_computing_data_reduction 'XDISK (Siemens, 1991)'
_computing_molecular_graphics 'SHELXTL/PC (Sheldrick, 1990b)'
_computing_publication_material 'SHELXTL/PC and SHELXL97'
_computing_structure_refinement 'SHELXL97 (Sheldrick, 1997)'
_computing_structure_solution 'SHELXS86 (Sheldrick, 1990a)'
_diffrn_ambient_temperature 293(2)
_diffrn_measured_fraction_theta_full 0.99
_diffrn_measured_fraction_theta_max 0.982
_diffrn_measurement_device 'Siemens Bruker P4'
_diffrn_measurement_method \q/2\q
_diffrn_radiation_monochromator graphite
_diffrn_radiation_source 'normal-focus sealed tube'
_diffrn_radiation_type MoK\a
_diffrn_radiation_wavelength 0.71073
_diffrn_reflns_av_R_equivalents 0.013
_diffrn_reflns_av_sigmaI/netI 0.035
_diffrn_reflns_limit_h_max 9
_diffrn_reflns_limit_h_min -1
_diffrn_reflns_limit_k_max 13
_diffrn_reflns_limit_k_min -13
_diffrn_reflns_limit_l_max 16
_diffrn_reflns_limit_l_min -16
_diffrn_reflns_number 5472
_diffrn_reflns_theta_full 25.05
_diffrn_reflns_theta_max 25.05
_diffrn_reflns_theta_min 1.85
_diffrn_standards_decay_% 1.7
_diffrn_standards_interval_count 50
_diffrn_standards_number 3
_exptl_absorpt_coefficient_mu 0.101
_exptl_absorpt_correction_type none
_exptl_crystal_colour red-orange
_exptl_crystal_density_diffrn 1.343
_exptl_crystal_density_meas ?
_exptl_crystal_density_method 'not measured'
_exptl_crystal_description parallelepiped
_exptl_crystal_F_000 504
_exptl_crystal_size_max 0.50
_exptl_crystal_size_mid 0.38
_exptl_crystal_size_min 0.38
_refine_diff_density_max 0.51
_refine_diff_density_min -0.25
_refine_ls_extinction_coef 0.025(4)
_refine_ls_extinction_expression Fc^*^=kFc[1+0.001xFc^2^\l^3^/sin(2\q)]^-1/4^
_refine_ls_extinction_method 'SHELXL97 (Sheldrick, 1997)'
_refine_ls_goodness_of_fit_ref 1.040
_refine_ls_hydrogen_treatment constr
_refine_ls_matrix_type full
_refine_ls_number_parameters 322
_refine_ls_number_reflns 4153
_refine_ls_number_restraints 0
_refine_ls_restrained_S_all 1.040
_refine_ls_R_factor_all 0.097
_refine_ls_R_factor_gt 0.057
_refine_ls_shift/su_max 0.000
_refine_ls_shift/su_mean 0.000
_refine_ls_structure_factor_coef Fsqd
_refine_ls_weighting_details 'calc w = 1/[\s^2^(Fo^2^)+(0.0921P)^2^+0.1171P] where P=(Fo^2^+2Fc^2^)/3'
_refine_ls_weighting_scheme calc
_refine_ls_wR_factor_gt 0.146
_refine_ls_wR_factor_ref 0.171
_reflns_number_gt 2517
_reflns_number_total 4175
_reflns_threshold_expression I>2\s(I)
_cod_data_source_file ln1175.cif
_cod_data_source_block XII
_cod_depositor_comments
;
The following automatic conversions were performed:
'_symmetry_cell_setting' value 'Triclinic' changed to 'triclinic'
according to '/home/saulius/struct/CIF-dictionaries/cif_core.dic'
dictionary named 'cif_core.dic' version 2.4.1 from 2010-06-29.

Automatic conversion script
Id: cif_fix_enum 1527 2010-12-29 10:47:43Z saulius 

The following automatic conversions were performed:

'_symmetry_cell_setting' value 'Triclinic' changed to 'triclinic'
according to /home/saulius/struct/CIF-dictionaries/cif_core.dic
dictionary named 'cif_core.dic' version 2.4.1 from 2010-06-29.

Automatic conversion script
Id: cif_fix_values 1715 2011-07-08 13:25:40Z adriana 

The following automatic conversions were performed:

'_exptl_crystal_density_meas' value 'not measured' was changed to '?'
- the value is perceived as not measured.

Automatic conversion script
Id: cif_fix_values 3008 2015-01-20 13:52:24Z robertas 
;
_cod_original_sg_symbol_H-M P-1
_cod_database_code 2013815
_cod_database_fobs_code 2013815

loop_
_symmetry_equiv_pos_as_xyz
'x, y, z'
'-x, -y, -z'

loop_
_atom_site_label
_atom_site_fract_x
_atom_site_fract_y
_atom_site_fract_z
_atom_site_U_iso_or_equiv
_atom_site_adp_type
_atom_site_calc_flag
_atom_site_refinement_flags
_atom_site_occupancy
_atom_site_disorder_assembly
_atom_site_disorder_group
_atom_site_type_symbol
O1 -0.0917(2) 0.85518(18) 0.88073(15) 0.0696(6) Uani d . 1 . . O
H1A -0.1408 0.7856 0.8516 0.104 Uiso calc R 1 . . H
O2 0.3744(2) 0.75907(14) 0.71470(15) 0.0600(5) Uani d . 1 . . O
H2A 0.4668 0.7919 0.6973 0.090 Uiso calc R 1 . . H
O3 1.0752(3) 1.16489(18) 0.68486(17) 0.0780(6) Uani d . 1 . . O
O4 1.2959(3) 1.1313(2) 0.61352(18) 0.0860(7) Uani d . 1 . . O
O5 1.3489(4) 0.7414(3) 0.47710(19) 0.1036(9) Uani d . 1 . . O
O6 1.1203(5) 0.5896(3) 0.4476(3) 0.1322(12) Uani d . 1 . . O
N1 0.6439(3) 0.93863(18) 0.71068(15) 0.0504(5) Uani d . 1 . . N
N2 0.8051(3) 0.98722(18) 0.68505(16) 0.0536(5) Uani d . 1 . . N
H2B 0.8495 1.0642 0.7026 0.064 Uiso calc R 1 . . H
N3 1.1508(3) 1.0953(2) 0.63832(18) 0.0607(6) Uani d . 1 . . N
N4 1.1946(5) 0.6961(3) 0.4824(2) 0.0863(9) Uani d . 1 . . N
C1 0.0719(3) 0.8868(2) 0.85512(18) 0.0518(6) Uani d . 1 . . C
C2 0.1461(3) 0.8052(2) 0.79855(18) 0.0495(6) Uani d . 1 . . C
H2 0.0845 0.7242 0.7785 0.059 Uiso calc R 1 . . H
C3 0.3120(3) 0.8436(2) 0.77159(18) 0.0466(6) Uani d . 1 . . C
C4 0.4087(3) 0.9661(2) 0.80232(17) 0.0457(6) Uani d . 1 . . C
C5 0.3297(3) 1.0445(2) 0.86099(19) 0.0547(7) Uani d . 1 . . C
H5 0.3912 1.1253 0.8831 0.066 Uiso calc R 1 . . H
C6 0.1655(4) 1.0074(3) 0.8873(2) 0.0597(7) Uani d . 1 . . C
H6 0.1169 1.0623 0.9264 0.072 Uiso calc R 1 . . H
C7 0.5811(3) 1.0113(2) 0.77263(17) 0.0448(6) Uani d . 1 . . C
C8 0.8960(3) 0.9176(2) 0.63307(17) 0.0467(6) Uani d . 1 . . C
C9 0.8263(4) 0.7911(2) 0.59983(19) 0.0566(7) Uani d . 1 . . C
H9 0.7135 0.7557 0.6116 0.068 Uiso calc R 1 . . H
C10 0.9212(4) 0.7200(3) 0.5508(2) 0.0631(7) Uani d . 1 . . C
H10 0.8738 0.6368 0.5302 0.076 Uiso calc R 1 . . H
C11 1.0894(4) 0.7723(3) 0.5317(2) 0.0608(7) Uani d . 1 . . C
C12 1.1614(4) 0.8936(3) 0.56060(19) 0.0584(7) Uani d . 1 . . C
H12 1.2739 0.9270 0.5472 0.070 Uiso calc R 1 . . H
C13 1.0668(3) 0.9669(2) 0.60987(18) 0.0486(6) Uani d . 1 . . C
C14 0.6808(3) 1.1406(2) 0.81436(18) 0.0465(6) Uani d . 1 . . C
C15 0.6833(4) 1.2285(2) 0.7587(2) 0.0575(7) Uani d . 1 . . C
H15 0.6204 1.2085 0.6951 0.069 Uiso calc R 1 . . H
C16 0.7792(4) 1.3461(3) 0.7976(2) 0.0692(8) Uani d . 1 . . C
H16 0.7800 1.4053 0.7602 0.083 Uiso calc R 1 . . H
C17 0.8731(4) 1.3761(3) 0.8906(2) 0.0748(9) Uani d . 1 . . C
H17 0.9377 1.4555 0.9163 0.090 Uiso calc R 1 . . H
C18 0.8721(5) 1.2890(3) 0.9462(2) 0.0808(10) Uani d . 1 . . C
H18 0.9361 1.3097 1.0095 0.097 Uiso calc R 1 . . H
C19 0.7766(4) 1.1711(2) 0.9087(2) 0.0645(8) Uani d . 1 . . C
H19 0.7765 1.1122 0.9464 0.077 Uiso calc R 1 . . H
O7 -0.2812(3) 0.63959(19) 0.78644(17) 0.0800(7) Uani d . 1 . . O
N5 -0.5480(4) 0.5175(3) 0.7565(3) 0.1017(11) Uani d . 1 . . N
C20 -0.4245(5) 0.5980(3) 0.8137(3) 0.0830(10) Uani d . 1 . . C
C21 -0.4541(6) 0.6467(4) 0.9208(3) 0.1134(14) Uani d . 1 . . C
H21A -0.3421 0.6887 0.9602 0.170 Uiso calc R 1 . . H
H21B -0.5085 0.5800 0.9488 0.170 Uiso calc R 1 . . H
H21C -0.5302 0.7015 0.9197 0.170 Uiso calc R 1 . . H
C22 -0.5264(6) 0.4805(3) 0.6525(3) 0.1085(14) Uani d . 1 . . C
H22A -0.4041 0.5078 0.6450 0.163 Uiso calc R 1 . . H
H22B -0.5981 0.5160 0.6119 0.163 Uiso calc R 1 . . H
H22C -0.5628 0.3937 0.6327 0.163 Uiso calc R 1 . . H
C23 -0.7257(6) 0.4719(4) 0.7852(5) 0.158(2) Uani d . 1 . . C
H23A -0.7244 0.5056 0.8537 0.237 Uiso calc R 1 . . H
H23B -0.7525 0.3850 0.7749 0.237 Uiso calc R 1 . . H
H23C -0.8143 0.4958 0.7456 0.237 Uiso calc R 1 . . H

loop_
_atom_site_aniso_label
_atom_site_aniso_U_11
_atom_site_aniso_U_22
_atom_site_aniso_U_33
_atom_site_aniso_U_12
_atom_site_aniso_U_13
_atom_site_aniso_U_23
O1 0.0572(12) 0.0733(13) 0.0722(13) 0.0057(10) 0.0248(10) 0.0035(10)
O2 0.0555(11) 0.0406(9) 0.0846(13) 0.0124(8) 0.0235(10) 0.0068(9)
O3 0.0700(14) 0.0516(12) 0.1065(17) 0.0032(10) 0.0221(12) 0.0106(11)
O4 0.0540(12) 0.0851(15) 0.1169(18) -0.0049(11) 0.0223(12) 0.0372(13)
O5 0.0955(19) 0.128(2) 0.1073(19) 0.0483(17) 0.0591(16) 0.0259(16)
O6 0.162(3) 0.0796(19) 0.169(3) 0.0409(19) 0.095(2) 0.0092(19)
N1 0.0414(11) 0.0461(12) 0.0605(13) 0.0055(9) 0.0099(10) 0.0073(10)
N2 0.0460(12) 0.0435(11) 0.0668(14) 0.0049(9) 0.0124(10) 0.0049(10)
N3 0.0487(14) 0.0606(14) 0.0705(16) 0.0008(12) 0.0034(12) 0.0260(12)
N4 0.105(2) 0.092(2) 0.0827(19) 0.0447(19) 0.0479(18) 0.0266(17)
C1 0.0466(14) 0.0626(17) 0.0458(14) 0.0088(12) 0.0110(11) 0.0139(12)
C2 0.0508(15) 0.0438(13) 0.0520(14) 0.0055(11) 0.0068(12) 0.0129(11)
C3 0.0469(14) 0.0474(14) 0.0480(13) 0.0138(11) 0.0069(11) 0.0137(11)
C4 0.0460(14) 0.0438(13) 0.0443(13) 0.0071(11) 0.0040(11) 0.0076(10)
C5 0.0558(16) 0.0457(14) 0.0575(16) 0.0070(12) 0.0131(13) 0.0011(12)
C6 0.0597(17) 0.0605(17) 0.0557(16) 0.0145(14) 0.0176(13) -0.0014(13)
C7 0.0438(13) 0.0446(13) 0.0454(13) 0.0111(11) 0.0026(11) 0.0096(11)
C8 0.0451(14) 0.0512(14) 0.0446(13) 0.0117(11) 0.0051(11) 0.0126(11)
C9 0.0526(15) 0.0519(15) 0.0607(16) 0.0056(12) 0.0119(13) 0.0072(13)
C10 0.0743(19) 0.0537(16) 0.0596(17) 0.0161(14) 0.0148(15) 0.0042(13)
C11 0.0695(18) 0.0697(19) 0.0544(16) 0.0293(15) 0.0255(14) 0.0173(14)
C12 0.0514(16) 0.078(2) 0.0550(16) 0.0204(14) 0.0163(13) 0.0273(14)
C13 0.0450(13) 0.0566(15) 0.0482(14) 0.0118(12) 0.0061(11) 0.0221(12)
C14 0.0419(13) 0.0442(13) 0.0506(14) 0.0089(10) 0.0058(11) 0.0048(11)
C15 0.0597(17) 0.0495(15) 0.0606(16) 0.0113(13) 0.0024(13) 0.0103(13)
C16 0.077(2) 0.0491(16) 0.081(2) 0.0128(15) 0.0115(17) 0.0166(15)
C17 0.077(2) 0.0504(17) 0.079(2) -0.0050(15) 0.0074(18) -0.0051(15)
C18 0.089(2) 0.070(2) 0.0605(18) -0.0067(18) -0.0072(17) -0.0023(16)
C19 0.0702(19) 0.0559(16) 0.0592(17) 0.0029(14) -0.0014(14) 0.0122(13)
O7 0.0623(13) 0.0670(13) 0.1046(17) 0.0009(10) 0.0322(12) 0.0091(11)
N5 0.077(2) 0.0558(16) 0.169(3) 0.0126(15) 0.015(2) 0.0208(19)
C20 0.075(2) 0.0539(18) 0.122(3) 0.0144(17) 0.013(2) 0.0262(19)
C21 0.118(3) 0.120(3) 0.104(3) 0.015(3) 0.055(3) 0.026(3)
C22 0.119(3) 0.076(2) 0.111(3) 0.025(2) -0.006(3) -0.022(2)
C23 0.076(3) 0.103(3) 0.280(7) -0.014(2) 0.056(4) 0.027(4)

loop_
_atom_type_symbol
_atom_type_description
_atom_type_scat_dispersion_real
_atom_type_scat_dispersion_imag
_atom_type_scat_source
C C 0.0033 0.0016 'International Tables Vol C Tables 4.2.6.8 and 6.1.1.4'
H H 0.0000 0.0000 'International Tables Vol C Tables 4.2.6.8 and 6.1.1.4'
N N 0.0061 0.0033 'International Tables Vol C Tables 4.2.6.8 and 6.1.1.4'
O O 0.0106 0.0060 'International Tables Vol C Tables 4.2.6.8 and 6.1.1.4'

loop_
_geom_angle_atom_site_label_1
_geom_angle_atom_site_label_2
_geom_angle_atom_site_label_3
_geom_angle
C1 O1 H1A 109.5
C3 O2 H2A 109.5
C7 N1 N2 116.17(19)
C8 N2 N1 121.8(2)
C8 N2 H2B 119.1
N1 N2 H2B 119.1
O4 N3 O3 122.0(2)
O4 N3 C13 118.1(3)
O3 N3 C13 119.9(2)
O5 N4 O6 123.7(3)
O5 N4 C11 119.1(3)
O6 N4 C11 117.2(3)
O1 C1 C2 122.7(2)
O1 C1 C6 117.3(2)
C2 C1 C6 120.0(2)
C1 C2 C3 120.3(2)
C1 C2 H2 119.9
C3 C2 H2 119.9
O2 C3 C2 116.9(2)
O2 C3 C4 122.4(2)
C2 C3 C4 120.8(2)
C5 C4 C3 116.8(2)
C5 C4 C7 120.6(2)
C3 C4 C7 122.5(2)
C6 C5 C4 122.7(2)
C6 C5 H5 118.7
C4 C5 H5 118.7
C5 C6 C1 119.4(2)
C5 C6 H6 120.3
C1 C6 H6 120.3
N1 C7 C4 119.2(2)
N1 C7 C14 121.8(2)
C4 C7 C14 119.1(2)
N2 C8 C9 121.3(2)
N2 C8 C13 122.1(2)
C9 C8 C13 116.7(2)
C10 C9 C8 121.3(3)
C10 C9 H9 119.4
C8 C9 H9 119.4
C9 C10 C11 119.8(3)
C9 C10 H10 120.1
C11 C10 H10 120.1
C12 C11 C10 121.3(3)
C12 C11 N4 118.5(3)
C10 C11 N4 120.2(3)
C11 C12 C13 119.6(3)
C11 C12 H12 120.2
C13 C12 H12 120.2
C12 C13 C8 121.3(2)
C12 C13 N3 116.8(2)
C8 C13 N3 121.9(2)
C15 C14 C19 119.6(2)
C15 C14 C7 120.8(2)
C19 C14 C7 119.5(2)
C16 C15 C14 119.9(3)
C16 C15 H15 120.1
C14 C15 H15 120.1
C17 C16 C15 120.4(3)
C17 C16 H16 119.8
C15 C16 H16 119.8
C16 C17 C18 120.0(3)
C16 C17 H17 120.0
C18 C17 H17 120.0
C17 C18 C19 120.4(3)
C17 C18 H18 119.8
C19 C18 H18 119.8
C18 C19 C14 119.7(3)
C18 C19 H19 120.2
C14 C19 H19 120.2
C20 N5 C22 118.7(3)
C20 N5 C23 123.1(4)
C22 N5 C23 117.5(4)
O7 C20 N5 122.1(4)
O7 C20 C21 119.0(3)
N5 C20 C21 119.0(4)
C20 C21 H21A 109.5
C20 C21 H21B 109.5
H21A C21 H21B 109.5
C20 C21 H21C 109.5
H21A C21 H21C 109.5
H21B C21 H21C 109.5
N5 C22 H22A 109.5
N5 C22 H22B 109.5
H22A C22 H22B 109.5
N5 C22 H22C 109.5
H22A C22 H22C 109.5
H22B C22 H22C 109.5
N5 C23 H23A 109.5
N5 C23 H23B 109.5
H23A C23 H23B 109.5
N5 C23 H23C 109.5
H23A C23 H23C 109.5
H23B C23 H23C 109.5

loop_
_geom_bond_atom_site_label_1
_geom_bond_atom_site_label_2
_geom_bond_site_symmetry_2
_geom_bond_distance
_geom_bond_publ_flag
O1 C1 . 1.352(3) ?
O1 H1A . 0.8200 ?
O2 C3 . 1.351(3) ?
O2 H2A . 0.8200 ?
O3 N3 . 1.230(3) ?
O4 N3 . 1.225(3) ?
O5 N4 . 1.219(4) ?
O6 N4 . 1.225(4) ?
N1 C7 . 1.302(3) ?
N1 N2 . 1.371(3) ?
N2 C8 . 1.348(3) ?
N2 H2B . 0.8600 ?
N3 C13 . 1.447(3) ?
N4 C11 . 1.461(4) ?
C1 C2 . 1.382(3) ?
C1 C6 . 1.391(4) ?
C2 C3 . 1.386(3) ?
C2 H2 . 0.9300 ?
C3 C4 . 1.414(3) ?
C4 C5 . 1.396(3) ?
C4 C7 . 1.462(3) ?
C5 C6 . 1.369(4) ?
C5 H5 . 0.9300 ?
C6 H6 . 0.9300 ?
C7 C14 . 1.502(3) ?
C8 C9 . 1.415(4) ?
C8 C13 . 1.424(3) ?
C9 C10 . 1.363(4) ?
C9 H9 . 0.9300 ?
C10 C11 . 1.393(4) ?
C10 H10 . 0.9300 ?
C11 C12 . 1.358(4) ?
C12 C13 . 1.380(4) ?
C12 H12 . 0.9300 ?
C14 C15 . 1.381(4) ?
C14 C19 . 1.387(4) ?
C15 C16 . 1.380(4) ?
C15 H15 . 0.9300 ?
C16 C17 . 1.366(4) ?
C16 H16 . 0.9300 ?
C17 C18 . 1.374(4) ?
C17 H17 . 0.9300 ?
C18 C19 . 1.379(4) ?
C18 H18 . 0.9300 ?
C19 H19 . 0.9300 ?
O7 C20 . 1.242(4) ?
N5 C20 . 1.268(4) ?
N5 C22 . 1.470(5) ?
N5 C23 . 1.494(5) ?
C20 C21 . 1.554(5) ?
C21 H21A . 0.9600 ?
C21 H21B . 0.9600 ?
C21 H21C . 0.9600 ?
C22 H22A . 0.9600 ?
C22 H22B . 0.9600 ?
C22 H22C . 0.9600 ?
C23 H23A . 0.9600 ?
C23 H23B . 0.9600 ?
C23 H23C . 0.9600 ?

loop_
_geom_hbond_atom_site_label_D
_geom_hbond_atom_site_label_H
_geom_hbond_atom_site_label_A
_geom_hbond_distance_DH
_geom_hbond_distance_HA
_geom_hbond_distance_DA
_geom_hbond_angle_DHA
O1 H1A O7 0.82 1.82 2.630(3) 172
O2 H2A N1 0.82 1.90 2.623(3) 146
N2 H2B O3 0.86 1.95 2.600(3) 131

loop_
_geom_torsion_atom_site_label_1
_geom_torsion_atom_site_label_2
_geom_torsion_atom_site_label_3
_geom_torsion_atom_site_label_4
_geom_torsion
C7 N1 N2 C8 170.4(2)
O1 C1 C2 C3 177.8(2)
C6 C1 C2 C3 -1.6(4)
C1 C2 C3 O2 -178.8(2)
C1 C2 C3 C4 0.8(4)
O2 C3 C4 C5 -180.0(2)
C2 C3 C4 C5 0.5(4)
O2 C3 C4 C7 1.8(4)
C2 C3 C4 C7 -177.7(2)
C3 C4 C5 C6 -1.0(4)
C7 C4 C5 C6 177.3(2)
C4 C5 C6 C1 0.2(4)
O1 C1 C6 C5 -178.3(2)
C2 C1 C6 C5 1.1(4)
N2 N1 C7 C4 179.3(2)
N2 N1 C7 C14 -0.6(3)
C5 C4 C7 N1 -173.8(2)
C3 C4 C7 N1 4.4(4)
C5 C4 C7 C14 6.1(3)
C3 C4 C7 C14 -175.7(2)
N1 N2 C8 C9 1.9(4)
N1 N2 C8 C13 -177.3(2)
N2 C8 C9 C10 -177.3(2)
C13 C8 C9 C10 2.0(4)
C8 C9 C10 C11 -0.7(4)
C9 C10 C11 C12 -0.3(4)
C9 C10 C11 N4 177.8(3)
O5 N4 C11 C12 6.9(4)
O6 N4 C11 C12 -172.2(3)
O5 N4 C11 C10 -171.2(3)
O6 N4 C11 C10 9.6(4)
C10 C11 C12 C13 0.0(4)
N4 C11 C12 C13 -178.1(2)
C11 C12 C13 C8 1.4(4)
C11 C12 C13 N3 -179.8(2)
N2 C8 C13 C12 177.0(2)
C9 C8 C13 C12 -2.3(4)
N2 C8 C13 N3 -1.8(4)
C9 C8 C13 N3 178.9(2)
O4 N3 C13 C12 3.0(3)
O3 N3 C13 C12 -178.0(2)
O4 N3 C13 C8 -178.2(2)
O3 N3 C13 C8 0.8(4)
N1 C7 C14 C15 77.5(3)
C4 C7 C14 C15 -102.4(3)
N1 C7 C14 C19 -100.2(3)
C4 C7 C14 C19 79.9(3)
C19 C14 C15 C16 -0.7(4)
C7 C14 C15 C16 -178.4(2)
C14 C15 C16 C17 0.5(5)
C15 C16 C17 C18 -0.1(5)
C16 C17 C18 C19 0.0(5)
C17 C18 C19 C14 -0.2(5)
C15 C14 C19 C18 0.6(4)
C7 C14 C19 C18 178.3(3)
C22 N5 C20 O7 -5.5(5)
C23 N5 C20 O7 -175.9(4)
C22 N5 C20 C21 174.0(3)
C23 N5 C20 C21 3.6(5)
